data_7055450
loop_
_publ_author_name
'Mansoor, Muhammad Adil'
'Mazhar, Muhammad'
'Ebadi, Mehdi'
'Ming, Huang Nay'
'Mat Teridi, Mohd Asri'
'Kong Mun, Lo'

_publ_section_title
;
 Effect of synergic cooperation on optical and photoelectrochemical
 properties of CeO2--MnO composite thin films
;
_journal_issue 6
_journal_name_full 'New J. Chem.'
_journal_page_first 5177
_journal_paper_doi 10.1039/C5NJ03446A
_journal_volume 40
_journal_year 2016
_chemical_formula_sum 'C12 H12 Ce F12 N O9'
_chemical_formula_weight 682.35
_chemical_name_systematic 'N,N-dimethylethanol ammonium tetrakis(trifluoroacetato)cerate'
_space_group_crystal_system triclinic
_space_group_IT_number 2
_space_group_name_Hall '-P 1'
_space_group_name_H-M_alt 'P -1'
_symmetry_space_group_name_Hall '-P 1'
_symmetry_space_group_name_H-M 'P -1'
_atom_sites_solution_hydrogens geom
_audit_creation_method SHELXL-2014/6
_audit_update_record
;
2015-08-27 deposited with the CCDC.
2016-04-04 downloaded from the CCDC.
;
_cell_angle_alpha 109.6251(17)
_cell_angle_beta 101.8129(15)
_cell_angle_gamma 104.2412(17)
_cell_formula_units_Z 2
_cell_length_a 8.7485(9)
_cell_length_b 11.5996(13)
_cell_length_c 12.3113(13)
_cell_measurement_reflns_used 3327
_cell_measurement_temperature 296(2)
_cell_measurement_theta_max 28.39
_cell_measurement_theta_min 2.63
_cell_volume 1082.6(2)
_computing_cell_refinement 'Bruker SAINT'
_computing_data_collection 'Bruker APEX2'
_computing_data_reduction 'Bruker SAINT'
_computing_structure_refinement 'SHELXL-2014/6 (Sheldrick, 2014)'
_computing_structure_solution 'SHELXS-2014/6 (Sheldrick, 2014)'
_diffrn_ambient_temperature 296(2)
_diffrn_measured_fraction_theta_full 0.977
_diffrn_measured_fraction_theta_max 0.965
_diffrn_measurement_device_type 'Bruker APEX-II CCD'
_diffrn_measurement_method '\f and \w scans'
_diffrn_radiation_type MoK\a
_diffrn_radiation_wavelength 0.71073
_diffrn_reflns_av_R_equivalents 0.0162
_diffrn_reflns_av_unetI/netI 0.0360
_diffrn_reflns_Laue_measured_fraction_full 0.977
_diffrn_reflns_Laue_measured_fraction_max 0.965
_diffrn_reflns_limit_h_max 10
_diffrn_reflns_limit_h_min -10
_diffrn_reflns_limit_k_max 10
_diffrn_reflns_limit_k_min -14
_diffrn_reflns_limit_l_max 15
_diffrn_reflns_limit_l_min -15
_diffrn_reflns_number 5938
_diffrn_reflns_point_group_measured_fraction_full 0.977
_diffrn_reflns_point_group_measured_fraction_max 0.965
_diffrn_reflns_theta_full 25.242
_diffrn_reflns_theta_max 26.500
_diffrn_reflns_theta_min 1.850
_diffrn_source 'sealed tube'
_exptl_absorpt_coefficient_mu 2.249
_exptl_absorpt_correction_T_max 0.7457
_exptl_absorpt_correction_T_min 0.6801
_exptl_absorpt_correction_type multi-scan
_exptl_crystal_colour colorless
_exptl_crystal_density_diffrn 2.093
_exptl_crystal_description block
_exptl_crystal_F_000 658
_exptl_crystal_recrystallization_method 'Re-crystallisation from solvent: toluene'
_exptl_crystal_size_max 0.2
_exptl_crystal_size_mid 0.08
_exptl_crystal_size_min 0.05
_refine_diff_density_max 2.055
_refine_diff_density_min -1.178
_refine_diff_density_rms 0.126
_refine_ls_extinction_method none
_refine_ls_goodness_of_fit_ref 1.061
_refine_ls_hydrogen_treatment constr
_refine_ls_matrix_type full
_refine_ls_number_parameters 315
_refine_ls_number_reflns 4329
_refine_ls_number_restraints 5
_refine_ls_restrained_S_all 1.063
_refine_ls_R_factor_all 0.0372
_refine_ls_R_factor_gt 0.0333
_refine_ls_shift/su_max 0.002
_refine_ls_shift/su_mean 0.000
_refine_ls_structure_factor_coef Fsqd
_refine_ls_weighting_details 'w=1/[\s^2^(Fo^2^)+(0.0409P)^2^+2.7173P] where P=(Fo^2^+2Fc^2^)/3'
_refine_ls_weighting_scheme calc
_refine_ls_wR_factor_gt 0.0798
_refine_ls_wR_factor_ref 0.0823
_reflns_Friedel_coverage 0.000
_reflns_number_gt 3954
_reflns_number_total 4329
_reflns_threshold_expression 'I > 2\s(I)'
_cod_data_source_file c5nj03446a2.cif
_cod_data_source_block LKM5195_0m
_cod_depositor_comments 'Adding full bibliography for 7055450.cif.'
_cod_database_code 7055450
_shelx_space_group_comment
;
The symmetry employed for this shelxl refinement is uniquely defined
by the following loop, which should always be used as a source of
symmetry information in preference to the above space-group names.
They are only intended as comments.
;
_shelxl_version_number 2014/6

loop_
_space_group_symop_operation_xyz
'x, y, z'
'-x, -y, -z'

loop_
_atom_site_label
_atom_site_type_symbol
_atom_site_fract_x
_atom_site_fract_y
_atom_site_fract_z
_atom_site_U_iso_or_equiv
_atom_site_adp_type
_atom_site_occupancy
_atom_site_site_symmetry_order
_atom_site_calc_flag
_atom_site_refinement_flags_posn
_atom_site_refinement_flags_adp
_atom_site_refinement_flags_occupancy
_atom_site_disorder_assembly
_atom_site_disorder_group
Ce1 Ce 0.71994(3) 0.96008(2) -0.04703(2) 0.01203(8) Uani 1 1 d . . . . .
F1 F 0.0945(3) 0.8725(3) -0.3254(3) 0.0380(7) Uani 1 1 d . . . . .
F2 F 0.2758(4) 0.9465(4) -0.4015(3) 0.0483(9) Uani 1 1 d . . . . .
F3 F 0.1993(4) 0.7457(3) -0.4318(3) 0.0456(9) Uani 1 1 d . . . . .
F4 F 0.2106(5) 0.6091(3) 0.0464(4) 0.0634(12) Uani 1 1 d . . . . .
F5 F 0.4655(5) 0.6253(4) 0.0902(3) 0.0606(11) Uani 1 1 d . . . . .
F6 F 0.3092(4) 0.5309(3) -0.0940(3) 0.0425(8) Uani 1 1 d . . . . .
F7 F 0.8414(4) 0.5725(3) -0.3414(3) 0.0410(8) Uani 1 1 d . . . . .
F8 F 1.0928(3) 0.6586(3) -0.2238(3) 0.0374(7) Uani 1 1 d . . . . .
F9 F 0.9024(5) 0.5548(3) -0.1728(3) 0.0456(8) Uani 1 1 d . . . . .
O1 O 0.5032(4) 0.8770(3) -0.2559(3) 0.0198(6) Uani 1 1 d . . . . .
O2 O 0.3587(4) 0.9485(3) -0.1349(3) 0.0196(6) Uani 1 1 d . . . . .
O3 O 0.4969(3) 0.7739(3) -0.0560(3) 0.0182(6) Uani 1 1 d . . . . .
O4 O 0.3303(4) 0.8406(3) 0.0506(3) 0.0197(6) Uani 1 1 d . . . . .
O5 O 0.7515(3) 0.7518(3) -0.1869(3) 0.0180(6) Uani 1 1 d . . . . .
O6 O 1.0203(4) 0.8583(3) -0.0881(3) 0.0201(6) Uani 1 1 d . . . . .
O7 O 0.8548(4) 0.8798(3) 0.0967(3) 0.0196(6) Uani 1 1 d . . . . .
O8 O 1.1325(3) 0.9773(3) 0.1806(3) 0.0179(6) Uani 1 1 d . . . . .
C1 C 0.3781(5) 0.8994(4) -0.2357(4) 0.0151(8) Uani 1 1 d . . . . .
C2 C 0.2344(6) 0.8653(5) -0.3496(4) 0.0256(10) Uani 1 1 d . . . . .
C3 C 0.3942(5) 0.7623(4) 0.0006(4) 0.0144(8) Uani 1 1 d . . . . .
C4 C 0.3431(6) 0.6298(5) 0.0103(4) 0.0259(10) Uani 1 1 d . . . . .
C5 C 0.9009(5) 0.7619(4) -0.1610(4) 0.0151(8) Uani 1 1 d . . . . .
C6 C 0.9366(5) 0.6364(4) -0.2255(4) 0.0211(9) Uani 1 1 d . . . . .
C7 C 0.9929(5) 0.9059(4) 0.1682(4) 0.0154(8) Uani 1 1 d . . . . .
C8 C 0.9927(6) 0.8381(5) 0.2556(4) 0.0264(10) Uani 1 1 d . . . . .
F10 F 1.0479(12) 0.7422(8) 0.2275(8) 0.0664(11) Uani 0.5 1 d D . P A 1
F11 F 0.8672(11) 0.8397(8) 0.3004(8) 0.0664(11) Uani 0.5 1 d D U P A 1
F12 F 1.0658(10) 0.9237(8) 0.3720(8) 0.0664(11) Uani 0.5 1 d D U P A 1
F10' F 0.9605(11) 0.7091(9) 0.1962(8) 0.0664(11) Uani 0.5 1 d D U P A 2
F11' F 0.8388(12) 0.7795(8) 0.2568(8) 0.0664(11) Uani 0.5 1 d D U P A 2
F12' F 1.1384(11) 0.8778(8) 0.3392(7) 0.0664(11) Uani 0.5 1 d D . P A 2
O9 O 0.4790(4) 0.5943(3) 0.6075(3) 0.0242(7) Uani 1 1 d . . . . .
H9 H 0.5659 0.6332 0.6643 0.036 Uiso 1 1 calc R U . . .
N1 N 0.4493(5) 0.3251(4) 0.5712(3) 0.0215(8) Uani 1 1 d . . . . .
H1 H 0.5054 0.3737 0.5307 0.026 Uiso 1 1 calc R U . . .
C9 C 0.3599(6) 0.5198(5) 0.6419(4) 0.0244(10) Uani 1 1 d . . . . .
H9A H 0.2565 0.4749 0.5752 0.029 Uiso 1 1 calc R U . . .
H9B H 0.3385 0.5772 0.7106 0.029 Uiso 1 1 calc R U . . .
C10 C 0.4205(6) 0.4212(4) 0.6759(4) 0.0226(9) Uani 1 1 d . . . . .
H10A H 0.5234 0.4666 0.7431 0.027 Uiso 1 1 calc R U . . .
H10B H 0.3390 0.3744 0.7029 0.027 Uiso 1 1 calc R U . . .
C11 C 0.2911(6) 0.2262(5) 0.4800(4) 0.0331(12) Uani 1 1 d . . . . .
H11A H 0.2340 0.1764 0.5171 0.050 Uiso 1 1 calc R U . . .
H11B H 0.3147 0.1692 0.4135 0.050 Uiso 1 1 calc R U . . .
H11C H 0.2225 0.2691 0.4503 0.050 Uiso 1 1 calc R U . . .
C12 C 0.5608(7) 0.2610(5) 0.6155(5) 0.0357(12) Uani 1 1 d . . . . .
H12A H 0.6653 0.3258 0.6697 0.054 Uiso 1 1 calc R U . . .
H12B H 0.5787 0.2011 0.5477 0.054 Uiso 1 1 calc R U . . .
H12C H 0.5103 0.2146 0.6579 0.054 Uiso 1 1 calc R U . . .

loop_
_atom_site_aniso_label
_atom_site_aniso_U_11
_atom_site_aniso_U_22
_atom_site_aniso_U_33
_atom_site_aniso_U_23
_atom_site_aniso_U_13
_atom_site_aniso_U_12
Ce1 0.01104(12) 0.01243(13) 0.01171(12) 0.00365(9) 0.00436(8) 0.00363(8)
F1 0.0168(13) 0.060(2) 0.0305(15) 0.0088(15) 0.0040(12) 0.0181(14)
F2 0.0457(19) 0.077(3) 0.0372(18) 0.0412(19) 0.0090(15) 0.0238(18)
F3 0.0320(16) 0.049(2) 0.0240(15) -0.0124(14) -0.0057(12) 0.0125(15)
F4 0.082(3) 0.038(2) 0.112(3) 0.046(2) 0.079(3) 0.0283(19)
F5 0.085(3) 0.050(2) 0.048(2) 0.0330(19) -0.0052(19) 0.028(2)
F6 0.074(2) 0.0179(15) 0.0375(17) 0.0108(13) 0.0268(16) 0.0115(15)
F7 0.0431(18) 0.0389(18) 0.0221(14) -0.0095(13) -0.0033(13) 0.0248(15)
F8 0.0216(14) 0.0350(17) 0.0497(18) 0.0051(14) 0.0152(13) 0.0140(13)
F9 0.070(2) 0.0308(17) 0.058(2) 0.0283(16) 0.0322(18) 0.0277(17)
O1 0.0159(14) 0.0240(16) 0.0186(15) 0.0061(13) 0.0059(12) 0.0087(12)
O2 0.0238(15) 0.0190(15) 0.0147(14) 0.0047(12) 0.0083(12) 0.0062(13)
O3 0.0151(14) 0.0179(15) 0.0225(15) 0.0080(13) 0.0083(12) 0.0053(12)
O4 0.0237(16) 0.0170(15) 0.0224(15) 0.0083(13) 0.0109(13) 0.0102(13)
O5 0.0142(14) 0.0177(15) 0.0186(14) 0.0027(12) 0.0052(11) 0.0063(12)
O6 0.0189(15) 0.0182(16) 0.0171(14) 0.0066(13) 0.0023(12) -0.0004(12)
O7 0.0164(15) 0.0217(16) 0.0219(15) 0.0111(13) 0.0049(12) 0.0062(12)
O8 0.0151(14) 0.0208(16) 0.0183(14) 0.0079(13) 0.0077(12) 0.0051(12)
C1 0.017(2) 0.013(2) 0.0156(19) 0.0060(16) 0.0064(16) 0.0034(16)
C2 0.020(2) 0.038(3) 0.017(2) 0.007(2) 0.0061(18) 0.012(2)
C3 0.0104(18) 0.015(2) 0.0140(18) 0.0046(16) -0.0003(15) 0.0026(15)
C4 0.034(3) 0.029(3) 0.025(2) 0.015(2) 0.016(2) 0.016(2)
C5 0.019(2) 0.015(2) 0.0132(18) 0.0071(16) 0.0069(16) 0.0045(16)
C6 0.017(2) 0.020(2) 0.023(2) 0.0056(18) 0.0043(17) 0.0063(17)
C7 0.017(2) 0.014(2) 0.0154(19) 0.0051(16) 0.0076(16) 0.0060(16)
C8 0.027(2) 0.026(3) 0.027(2) 0.017(2) 0.006(2) 0.005(2)
F10 0.077(3) 0.064(3) 0.066(3) 0.050(2) 0.017(2) 0.008(2)
F11 0.077(3) 0.064(3) 0.066(3) 0.050(2) 0.017(2) 0.008(2)
F12 0.077(3) 0.064(3) 0.066(3) 0.050(2) 0.017(2) 0.008(2)
F10' 0.077(3) 0.064(3) 0.066(3) 0.050(2) 0.017(2) 0.008(2)
F11' 0.077(3) 0.064(3) 0.066(3) 0.050(2) 0.017(2) 0.008(2)
F12' 0.077(3) 0.064(3) 0.066(3) 0.050(2) 0.017(2) 0.008(2)
O9 0.0323(18) 0.0190(16) 0.0151(14) 0.0045(13) 0.0057(13) 0.0032(13)
N1 0.0237(19) 0.0187(19) 0.0220(19) 0.0087(16) 0.0102(15) 0.0038(15)
C9 0.027(2) 0.027(2) 0.023(2) 0.011(2) 0.0115(19) 0.011(2)
C10 0.026(2) 0.021(2) 0.019(2) 0.0083(19) 0.0080(18) 0.0029(18)
C11 0.036(3) 0.025(3) 0.023(2) 0.004(2) 0.004(2) -0.003(2)
C12 0.042(3) 0.030(3) 0.043(3) 0.018(2) 0.017(2) 0.019(2)

loop_
_atom_type_symbol
_atom_type_description
_atom_type_scat_dispersion_real
_atom_type_scat_dispersion_imag
_atom_type_scat_source
C C 0.0033 0.0016 'International Tables Vol C Tables 4.2.6.8 and 6.1.1.4'
H H 0.0000 0.0000 'International Tables Vol C Tables 4.2.6.8 and 6.1.1.4'
N N 0.0061 0.0033 'International Tables Vol C Tables 4.2.6.8 and 6.1.1.4'
O O 0.0106 0.0060 'International Tables Vol C Tables 4.2.6.8 and 6.1.1.4'
Ce Ce -0.2486 2.6331 'International Tables Vol C Tables 4.2.6.8 and 6.1.1.4'
F F 0.0171 0.0103 'International Tables Vol C Tables 4.2.6.8 and 6.1.1.4'

loop_
_geom_angle_atom_site_label_1
_geom_angle_atom_site_label_2
_geom_angle_atom_site_label_3
_geom_angle
_geom_angle_site_symmetry_1
_geom_angle_site_symmetry_3
O2 Ce1 O4 74.36(10) 2_675 2_675
O2 Ce1 O8 142.38(10) 2_675 2_775
O4 Ce1 O8 74.01(10) 2_675 2_775
O2 Ce1 O6 78.81(10) 2_675 2_775
O4 Ce1 O6 74.39(10) 2_675 2_775
O8 Ce1 O6 73.50(9) 2_775 2_775
O2 Ce1 O3 75.83(10) 2_675 .
O4 Ce1 O3 121.79(10) 2_675 .
O8 Ce1 O3 139.49(9) 2_775 .
O6 Ce1 O3 143.74(10) 2_775 .
O2 Ce1 O7 75.99(10) 2_675 .
O4 Ce1 O7 140.52(10) 2_675 .
O8 Ce1 O7 119.15(10) 2_775 .
O6 Ce1 O7 74.76(10) 2_775 .
O3 Ce1 O7 74.25(10) . .
O2 Ce1 O1 118.48(10) 2_675 .
O4 Ce1 O1 76.97(10) 2_675 .
O8 Ce1 O1 72.91(9) 2_775 .
O6 Ce1 O1 140.55(10) 2_775 .
O3 Ce1 O1 75.22(10) . .
O7 Ce1 O1 141.18(10) . .
O2 Ce1 O5 142.95(10) 2_675 .
O4 Ce1 O5 140.51(9) 2_675 .
O8 Ce1 O5 73.68(10) 2_775 .
O6 Ce1 O5 116.58(10) 2_775 .
O3 Ce1 O5 73.27(9) . .
O7 Ce1 O5 76.36(10) . .
O1 Ce1 O5 72.30(9) . .
C1 O1 Ce1 105.9(2) . .
C1 O2 Ce1 171.8(3) . 2_675
C3 O3 Ce1 134.5(3) . .
C3 O4 Ce1 139.3(3) . 2_675
C5 O5 Ce1 109.4(3) . .
C5 O6 Ce1 173.5(3) . 2_775
C7 O7 Ce1 139.4(3) . .
C7 O8 Ce1 136.8(3) . 2_775
O1 C1 O2 127.4(4) . .
O1 C1 C2 114.9(4) . .
O2 C1 C2 117.6(4) . .
F2 C2 F3 107.1(4) . .
F2 C2 F1 107.7(4) . .
F3 C2 F1 107.1(4) . .
F2 C2 C1 109.9(4) . .
F3 C2 C1 111.8(4) . .
F1 C2 C1 113.0(4) . .
O4 C3 O3 130.1(4) . .
O4 C3 C4 115.8(4) . .
O3 C3 C4 114.0(4) . .
F6 C4 F4 106.9(4) . .
F6 C4 F5 107.5(4) . .
F4 C4 F5 107.3(4) . .
F6 C4 C3 112.4(4) . .
F4 C4 C3 112.7(4) . .
F5 C4 C3 109.8(4) . .
O6 C5 O5 127.3(4) . .
O6 C5 C6 117.4(4) . .
O5 C5 C6 115.2(4) . .
F8 C6 F9 107.7(4) . .
F8 C6 F7 107.3(4) . .
F9 C6 F7 106.2(4) . .
F8 C6 C5 113.1(4) . .
F9 C6 C5 110.2(4) . .
F7 C6 C5 112.0(4) . .
O7 C7 O8 130.8(4) . .
O7 C7 C8 115.0(4) . .
O8 C7 C8 114.3(4) . .
F10 C8 F11 124.4(7) . .
F10 C8 F12 113.1(6) . .
F11 C8 F12 76.1(6) . .
F12' C8 F10' 103.5(6) . .
F12' C8 F11' 129.2(6) . .
F10' C8 F11' 74.7(5) . .
F10 C8 C7 113.9(5) . .
F12' C8 C7 113.8(5) . .
F11 C8 C7 111.6(5) . .
F12 C8 C7 111.8(5) . .
F10' C8 C7 111.1(5) . .
F11' C8 C7 113.8(5) . .
C8 F11 F12 52.4(5) . .
C8 F12 F11 51.5(5) . .
C8 F10' F11' 52.8(5) . .
C8 F11' F10' 52.5(5) . .
C9 O9 H9 109.5 . .
C11 N1 C12 110.6(4) . .
C11 N1 C10 112.1(4) . .
C12 N1 C10 110.8(4) . .
C11 N1 H1 107.7 . .
C12 N1 H1 107.7 . .
C10 N1 H1 107.7 . .
O9 C9 C10 110.8(4) . .
O9 C9 H9A 109.5 . .
C10 C9 H9A 109.5 . .
O9 C9 H9B 109.5 . .
C10 C9 H9B 109.5 . .
H9A C9 H9B 108.1 . .
N1 C10 C9 112.3(4) . .
N1 C10 H10A 109.1 . .
C9 C10 H10A 109.1 . .
N1 C10 H10B 109.1 . .
C9 C10 H10B 109.1 . .
H10A C10 H10B 107.9 . .
N1 C11 H11A 109.5 . .
N1 C11 H11B 109.5 . .
H11A C11 H11B 109.5 . .
N1 C11 H11C 109.5 . .
H11A C11 H11C 109.5 . .
H11B C11 H11C 109.5 . .
N1 C12 H12A 109.5 . .
N1 C12 H12B 109.5 . .
H12A C12 H12B 109.5 . .
N1 C12 H12C 109.5 . .
H12A C12 H12C 109.5 . .
H12B C12 H12C 109.5 . .

loop_
_geom_bond_atom_site_label_1
_geom_bond_atom_site_label_2
_geom_bond_distance
_geom_bond_site_symmetry_2
Ce1 O2 2.452(3) 2_675
Ce1 O4 2.470(3) 2_675
Ce1 O8 2.471(3) 2_775
Ce1 O6 2.473(3) 2_775
Ce1 O3 2.482(3) .
Ce1 O7 2.486(3) .
Ce1 O1 2.564(3) .
Ce1 O5 2.571(3) .
F1 C2 1.332(5) .
F2 C2 1.325(6) .
F3 C2 1.329(6) .
F4 C4 1.320(6) .
F5 C4 1.322(6) .
F6 C4 1.319(5) .
F7 C6 1.334(5) .
F8 C6 1.321(5) .
F9 C6 1.326(5) .
O1 C1 1.239(5) .
O2 C1 1.245(5) .
O2 Ce1 2.452(3) 2_675
O3 C3 1.254(5) .
O4 C3 1.238(5) .
O4 Ce1 2.470(3) 2_675
O5 C5 1.246(5) .
O6 C5 1.230(5) .
O6 Ce1 2.473(3) 2_775
O7 C7 1.238(5) .
O8 C7 1.242(5) .
O8 Ce1 2.471(3) 2_775
C1 C2 1.538(6) .
C3 C4 1.543(6) .
C5 C6 1.548(6) .
C7 C8 1.530(6) .
C8 F10 1.290(11) .
C8 F12' 1.324(10) .
C8 F11 1.328(11) .
C8 F12 1.344(10) .
C8 F10' 1.351(11) .
C8 F11' 1.357(10) .
F11 F12 1.646(10) .
F10' F11' 1.643(11) .
O9 C9 1.413(5) .
O9 H9 0.8200 .
N1 C11 1.487(6) .
N1 C12 1.488(6) .
N1 C10 1.508(6) .
N1 H1 0.9800 .
C9 C10 1.515(6) .
C9 H9A 0.9700 .
C9 H9B 0.9700 .
C10 H10A 0.9700 .
C10 H10B 0.9700 .
C11 H11A 0.9600 .
C11 H11B 0.9600 .
C11 H11C 0.9600 .
C12 H12A 0.9600 .
C12 H12B 0.9600 .
C12 H12C 0.9600 .

loop_
_geom_hbond_atom_site_label_D
_geom_hbond_atom_site_label_H
_geom_hbond_atom_site_label_A
_geom_hbond_distance_DH
_geom_hbond_distance_HA
_geom_hbond_distance_DA
_geom_hbond_angle_DHA
_geom_hbond_site_symmetry_A
O9 H9 O5 0.82 1.97 2.776(4) 168.3 1_556
N1 H1 O9 0.98 1.88 2.786(5) 152.1 2_666
C10 H10A F5 0.97 2.61 3.116(5) 112.9 2_666
C10 H10B F11' 0.97 2.32 3.274(9) 166.4 2_666
C11 H11A F11 0.96 2.62 3.495(10) 151.2 2_666
